data_4000886
loop_
_publ_author_name
'Ramasamy, Karthik'
'Malik, Mohammad A.'
'Raftery, James'
'Tuna, Floriana'
'O&#x2019;Brien, Paul'

_publ_section_title
;
 Selective Deposition of Cobalt Sulfide Nanostructured Thin Films from
 Single-Source Precursors
;
_journal_issue 17
_journal_name_full 'Chemistry of Materials'
_journal_page_first 4919
_journal_paper_doi 10.1021/cm1010345
_journal_volume 22
_journal_year 2010
_chemical_formula_sum 'C18 H36 Co N9 S6'
_chemical_formula_weight 629.85
_chemical_name_systematic
; 
 ? 
;
_space_group_IT_number 29
_symmetry_cell_setting orthorhombic
_symmetry_space_group_name_Hall 'P 2c -2ac'
_symmetry_space_group_name_H-M 'P c a 21'
_atom_sites_solution_hydrogens geom
_atom_sites_solution_primary direct
_atom_sites_solution_secondary difmap
_audit_creation_method SHELXL-97
_cell_angle_alpha 90.00
_cell_angle_beta 90.00
_cell_angle_gamma 90.00
_cell_formula_units_Z 4
_cell_length_a 14.872(2)
_cell_length_b 13.832(2)
_cell_length_c 13.4507(19)
_cell_measurement_reflns_used 1251
_cell_measurement_temperature 100(2)
_cell_measurement_theta_max 22.45
_cell_measurement_theta_min 2.514
_cell_volume 2766.9(7)
_computing_cell_refinement 'Bruker SMART'
_computing_data_collection 'Bruker SMART'
_computing_data_reduction 'Bruker SAINT'
_computing_molecular_graphics 'Bruker SHELXTL'
_computing_publication_material 'Bruker SHELXTL'
_computing_structure_refinement 'SHELXL-97 (Sheldrick, 1997)'
_computing_structure_solution 'SHELXS-97 (Sheldrick, 1990)'
_diffrn_ambient_temperature 100(2)
_diffrn_measured_fraction_theta_full 0.999
_diffrn_measured_fraction_theta_max 0.968
_diffrn_measurement_device_type 'CCD area detector'
_diffrn_measurement_method 'phi and omega scans'
_diffrn_radiation_monochromator graphite
_diffrn_radiation_source 'fine-focus sealed tube'
_diffrn_radiation_type MoK\a
_diffrn_radiation_wavelength 0.71073
_diffrn_reflns_av_R_equivalents 0.0842
_diffrn_reflns_av_sigmaI/netI 0.1904
_diffrn_reflns_limit_h_max 13
_diffrn_reflns_limit_h_min -19
_diffrn_reflns_limit_k_max 17
_diffrn_reflns_limit_k_min -18
_diffrn_reflns_limit_l_max 17
_diffrn_reflns_limit_l_min -17
_diffrn_reflns_number 16614
_diffrn_reflns_theta_full 25.00
_diffrn_reflns_theta_max 28.30
_diffrn_reflns_theta_min 1.47
_exptl_absorpt_coefficient_mu 1.100
_exptl_absorpt_correction_type none
_exptl_crystal_colour blue
_exptl_crystal_density_diffrn 1.512
_exptl_crystal_density_method 'not measured'
_exptl_crystal_description block
_exptl_crystal_F_000 1320
_exptl_crystal_size_max 0.22
_exptl_crystal_size_mid 0.18
_exptl_crystal_size_min 0.10
_refine_diff_density_max 0.674
_refine_diff_density_min -0.343
_refine_diff_density_rms 0.072
_refine_ls_abs_structure_details 'Flack H D (1983), Acta Cryst. A39, 876-881'
_refine_ls_abs_structure_Flack -0.03(2)
_refine_ls_extinction_method none
_refine_ls_goodness_of_fit_ref 0.676
_refine_ls_hydrogen_treatment constr
_refine_ls_matrix_type full
_refine_ls_number_parameters 319
_refine_ls_number_reflns 6283
_refine_ls_number_restraints 1
_refine_ls_restrained_S_all 0.676
_refine_ls_R_factor_all 0.0890
_refine_ls_R_factor_gt 0.0432
_refine_ls_shift/su_max 0.001
_refine_ls_shift/su_mean 0.000
_refine_ls_structure_factor_coef Fsqd
_refine_ls_weighting_details 'calc w=1/[\s^2^(Fo^2^)+(0.0097P)^2^+0.0000P] where P=(Fo^2^+2Fc^2^)/3'
_refine_ls_weighting_scheme calc
_refine_ls_wR_factor_gt 0.0680
_refine_ls_wR_factor_ref 0.0754
_reflns_number_gt 3393
_reflns_number_total 6283
_reflns_threshold_expression >2sigma(I)
_cod_data_source_file cm1010345_si_002.cif
_cod_data_source_block s2954n
_cod_depositor_comments
;
The following automatic conversions were performed:

'_symmetry_cell_setting' value 'Orthorhombic' changed to
'orthorhombic' according to
/home/saulius/struct/CIF-dictionaries/cif_core.dic dictionary named
'cif_core.dic' version 2.4.2 from 2011-04-26.

Automatic conversion script
Id: cif_fix_values 1715 2011-07-08 13:25:40Z adriana 
;
_cod_original_cell_volume 2767.1(7)
_cod_original_sg_symbol_H-M Pca2(1)
_cod_database_code 4000886

loop_
_symmetry_equiv_pos_as_xyz
'x, y, z'
'-x, -y, z+1/2'
'x+1/2, -y, z'
'-x+1/2, y, z+1/2'

loop_
_atom_site_label
_atom_site_type_symbol
_atom_site_fract_x
_atom_site_fract_y
_atom_site_fract_z
_atom_site_U_iso_or_equiv
_atom_site_adp_type
_atom_site_occupancy
_atom_site_symmetry_multiplicity
_atom_site_calc_flag
_atom_site_refinement_flags
C1 C 1.1068(4) 0.9394(4) 0.2664(4) 0.0409(17) Uani 1 1 d .
H1A H 1.1051 0.9684 0.3328 0.061 Uiso 1 1 calc R
H1B H 1.1027 0.9904 0.2160 0.061 Uiso 1 1 calc R
H1C H 1.1633 0.9039 0.2579 0.061 Uiso 1 1 calc R
C2 C 1.0078(4) 0.8106(4) 0.3290(4) 0.0230(13) Uani 1 1 d .
C3 C 0.9211(4) 0.6672(4) 0.3491(4) 0.0240(14) Uani 1 1 d .
C4 C 0.8206(4) 0.5259(4) 0.3347(4) 0.0432(18) Uani 1 1 d .
H4A H 0.8553 0.4682 0.3168 0.065 Uiso 1 1 calc R
H4B H 0.7601 0.5212 0.3063 0.065 Uiso 1 1 calc R
H4C H 0.8164 0.5307 0.4072 0.065 Uiso 1 1 calc R
C5 C 1.0003(4) 0.8585(4) 0.1541(4) 0.0431(16) Uani 1 1 d .
H5A H 1.0305 0.8019 0.1256 0.065 Uiso 1 1 calc R
H5B H 1.0144 0.9157 0.1142 0.065 Uiso 1 1 calc R
H5C H 0.9352 0.8478 0.1543 0.065 Uiso 1 1 calc R
C6 C 0.8465(4) 0.6307(4) 0.1901(4) 0.0406(17) Uani 1 1 d .
H6A H 0.8908 0.6767 0.1641 0.061 Uiso 1 1 calc R
H6B H 0.7860 0.6581 0.1834 0.061 Uiso 1 1 calc R
H6C H 0.8501 0.5702 0.1524 0.061 Uiso 1 1 calc R
C7 C 0.9402(4) 0.6054(4) 0.9030(4) 0.0388(18) Uani 1 1 d .
H7A H 0.9080 0.5437 0.8990 0.058 Uiso 1 1 calc R
H7B H 0.9553 0.6191 0.9725 0.058 Uiso 1 1 calc R
H7C H 0.9955 0.6015 0.8637 0.058 Uiso 1 1 calc R
C8 C 0.8901(3) 0.7143(4) 0.7704(4) 0.0215(14) Uani 1 1 d .
C9 C 0.8254(3) 0.8359(4) 0.6646(4) 0.0195(12) Uani 1 1 d .
C10 C 0.7386(3) 0.9635(3) 0.5806(4) 0.0294(14) Uani 1 1 d .
H10A H 0.7944 0.9916 0.5548 0.044 Uiso 1 1 calc R
H10B H 0.6977 1.0154 0.6008 0.044 Uiso 1 1 calc R
H10C H 0.7101 0.9243 0.5288 0.044 Uiso 1 1 calc R
C11 C 0.8196(4) 0.7234(4) 0.9349(4) 0.0368(16) Uani 1 1 d .
H11A H 0.8498 0.7728 0.9752 0.055 Uiso 1 1 calc R
H11B H 0.7968 0.6722 0.9784 0.055 Uiso 1 1 calc R
H11C H 0.7694 0.7529 0.8987 0.055 Uiso 1 1 calc R
C12 C 0.7105(3) 0.9204(4) 0.7601(4) 0.0320(15) Uani 1 1 d .
H12A H 0.6784 0.8616 0.7801 0.048 Uiso 1 1 calc R
H12B H 0.6673 0.9730 0.7501 0.048 Uiso 1 1 calc R
H12C H 0.7533 0.9386 0.8122 0.048 Uiso 1 1 calc R
C13 C 1.0467(4) 0.9003(4) 0.8816(4) 0.0304(16) Uani 1 1 d .
H13A H 1.0073 0.9151 0.8252 0.046 Uiso 1 1 calc R
H13B H 1.0750 0.9599 0.9054 0.046 Uiso 1 1 calc R
H13C H 1.0112 0.8715 0.9353 0.046 Uiso 1 1 calc R
C14 C 1.1230(3) 0.7955(4) 0.7577(4) 0.0203(13) Uani 1 1 d .
C15 C 1.2002(4) 0.6735(4) 0.6664(4) 0.0218(13) Uani 1 1 d .
C16 C 1.3132(3) 0.5655(4) 0.5884(4) 0.0356(16) Uani 1 1 d .
H16A H 1.2900 0.5879 0.5242 0.053 Uiso 1 1 calc R
H16B H 1.2908 0.5001 0.6017 0.053 Uiso 1 1 calc R
H16C H 1.3790 0.5647 0.5865 0.053 Uiso 1 1 calc R
C17 C 1.1758(4) 0.7972(4) 0.9300(4) 0.0329(16) Uani 1 1 d .
H17A H 1.1462 0.7442 0.9656 0.049 Uiso 1 1 calc R
H17B H 1.1879 0.8503 0.9764 0.049 Uiso 1 1 calc R
H17C H 1.2325 0.7741 0.9015 0.049 Uiso 1 1 calc R
C18 C 1.3444(4) 0.6465(4) 0.7493(4) 0.0402(16) Uani 1 1 d .
H18A H 1.3647 0.7140 0.7488 0.060 Uiso 1 1 calc R
H18B H 1.3965 0.6036 0.7427 0.060 Uiso 1 1 calc R
H18C H 1.3134 0.6329 0.8120 0.060 Uiso 1 1 calc R
Co1 Co 1.00579(4) 0.73754(4) 0.56425(7) 0.01743(15) Uani 1 1 d .
N1 N 1.0313(3) 0.8731(3) 0.2550(3) 0.0290(13) Uani 1 1 d .
N2 N 0.9475(3) 0.7469(3) 0.3007(3) 0.0222(10) Uani 1 1 d .
N3 N 0.8653(3) 0.6113(3) 0.2957(3) 0.0332(13) Uani 1 1 d .
N4 N 0.8834(3) 0.6825(4) 0.8642(3) 0.0302(12) Uani 1 1 d .
N5 N 0.8409(3) 0.7934(3) 0.7522(3) 0.0230(11) Uani 1 1 d .
N6 N 0.7591(3) 0.9023(3) 0.6669(3) 0.0248(11) Uani 1 1 d .
N7 N 1.1166(3) 0.8318(3) 0.8498(3) 0.0264(12) Uani 1 1 d .
N8 N 1.1834(3) 0.7258(3) 0.7471(3) 0.0221(11) Uani 1 1 d .
N9 N 1.2830(3) 0.6305(3) 0.6665(3) 0.0260(11) Uani 1 1 d .
S1 S 1.06301(11) 0.82702(10) 0.44032(10) 0.0252(4) Uani 1 1 d .
S2 S 0.95263(11) 0.62199(10) 0.46282(10) 0.0269(4) Uani 1 1 d .
S3 S 0.95674(10) 0.64736(10) 0.69187(9) 0.0219(3) Uani 1 1 d .
S4 S 0.87842(8) 0.82186(9) 0.55103(12) 0.0239(3) Uani 1 1 d .
S5 S 1.06089(11) 0.85281(10) 0.66528(10) 0.0217(4) Uani 1 1 d .
S6 S 1.13470(8) 0.65125(9) 0.56311(11) 0.0234(3) Uani 1 1 d .

loop_
_atom_site_aniso_label
_atom_site_aniso_U_11
_atom_site_aniso_U_22
_atom_site_aniso_U_33
_atom_site_aniso_U_23
_atom_site_aniso_U_13
_atom_site_aniso_U_12
C1 0.044(5) 0.037(4) 0.041(4) 0.018(3) 0.010(3) -0.004(3)
C2 0.023(3) 0.024(3) 0.022(3) 0.001(2) 0.011(3) 0.008(3)
C3 0.021(4) 0.032(4) 0.019(3) -0.008(3) 0.002(3) 0.008(3)
C4 0.051(5) 0.045(5) 0.034(4) 0.003(3) -0.019(3) -0.018(3)
C5 0.060(5) 0.046(4) 0.023(3) 0.010(3) 0.000(3) 0.005(4)
C6 0.047(5) 0.041(4) 0.034(4) -0.003(3) -0.011(3) -0.008(3)
C7 0.040(5) 0.053(4) 0.023(3) 0.012(3) 0.003(3) 0.021(3)
C8 0.018(3) 0.026(4) 0.020(3) -0.001(3) -0.004(3) -0.005(3)
C9 0.019(3) 0.015(3) 0.024(3) -0.004(3) -0.006(3) -0.001(2)
C10 0.023(3) 0.032(3) 0.033(4) 0.003(3) 0.006(3) 0.009(3)
C11 0.039(4) 0.049(4) 0.022(3) 0.002(3) 0.013(3) 0.015(3)
C12 0.023(4) 0.028(4) 0.045(4) 0.000(3) 0.012(3) 0.005(3)
C13 0.037(4) 0.029(4) 0.026(3) -0.008(3) 0.011(3) 0.009(3)
C14 0.016(3) 0.024(3) 0.021(3) 0.004(3) 0.002(3) -0.003(2)
C15 0.022(3) 0.019(3) 0.024(3) 0.005(3) 0.001(3) -0.001(2)
C16 0.031(4) 0.034(4) 0.042(4) -0.001(3) 0.003(3) 0.012(3)
C17 0.031(4) 0.049(4) 0.019(3) -0.008(3) -0.009(3) 0.002(3)
C18 0.024(4) 0.042(4) 0.055(4) -0.006(4) -0.012(3) -0.002(3)
Co1 0.0179(3) 0.0188(3) 0.0157(3) -0.0003(4) -0.0005(4) 0.0000(3)
N1 0.036(3) 0.029(3) 0.021(3) 0.006(2) 0.007(2) 0.000(2)
N2 0.021(3) 0.026(3) 0.019(2) 0.002(2) 0.002(2) -0.002(2)
N3 0.045(4) 0.033(3) 0.022(3) 0.001(2) -0.010(2) -0.012(3)
N4 0.035(3) 0.041(3) 0.016(3) 0.006(2) 0.008(2) 0.012(3)
N5 0.019(3) 0.020(3) 0.030(3) -0.006(2) 0.004(2) 0.000(2)
N6 0.023(3) 0.025(3) 0.027(3) 0.002(2) 0.004(2) 0.005(2)
N7 0.031(3) 0.028(3) 0.020(3) 0.000(2) -0.002(2) 0.005(2)
N8 0.015(3) 0.026(3) 0.025(2) -0.005(2) 0.001(2) 0.001(2)
N9 0.022(3) 0.031(3) 0.025(3) -0.008(2) -0.002(2) 0.005(2)
S1 0.0274(10) 0.0270(8) 0.0213(8) 0.0025(7) 0.0009(7) -0.0028(7)
S2 0.0367(11) 0.0227(8) 0.0212(8) 0.0007(7) -0.0074(7) -0.0028(7)
S3 0.0242(9) 0.0212(8) 0.0203(8) 0.0005(6) 0.0033(7) 0.0011(7)
S4 0.0207(7) 0.0308(8) 0.0202(7) 0.0001(8) -0.0008(8) 0.0053(6)
S5 0.0237(9) 0.0206(8) 0.0209(8) -0.0012(6) -0.0031(7) 0.0003(6)
S6 0.0224(7) 0.0276(8) 0.0204(7) -0.0034(8) -0.0011(8) 0.0047(6)

loop_
_atom_type_symbol
_atom_type_description
_atom_type_scat_dispersion_real
_atom_type_scat_dispersion_imag
_atom_type_scat_source
C C 0.0033 0.0016 'International Tables Vol C Tables 4.2.6.8 and 6.1.1.4'
H H 0.0000 0.0000 'International Tables Vol C Tables 4.2.6.8 and 6.1.1.4'
N N 0.0061 0.0033 'International Tables Vol C Tables 4.2.6.8 and 6.1.1.4'
S S 0.1246 0.1234 'International Tables Vol C Tables 4.2.6.8 and 6.1.1.4'
Co Co 0.3494 0.9721 'International Tables Vol C Tables 4.2.6.8 and 6.1.1.4'

loop_
_geom_angle_atom_site_label_1
_geom_angle_atom_site_label_2
_geom_angle_atom_site_label_3
_geom_angle
N1 C1 H1A 109.5
N1 C1 H1B 109.5
H1A C1 H1B 109.5
N1 C1 H1C 109.5
H1A C1 H1C 109.5
H1B C1 H1C 109.5
N2 C2 N1 112.9(5)
N2 C2 S1 131.7(4)
N1 C2 S1 115.4(4)
N2 C3 N3 113.3(5)
N2 C3 S2 130.7(4)
N3 C3 S2 115.8(5)
N3 C4 H4A 109.5
N3 C4 H4B 109.5
H4A C4 H4B 109.5
N3 C4 H4C 109.5
H4A C4 H4C 109.5
H4B C4 H4C 109.5
N1 C5 H5A 109.5
N1 C5 H5B 109.5
H5A C5 H5B 109.5
N1 C5 H5C 109.5
H5A C5 H5C 109.5
H5B C5 H5C 109.5
N3 C6 H6A 109.5
N3 C6 H6B 109.5
H6A C6 H6B 109.5
N3 C6 H6C 109.5
H6A C6 H6C 109.5
H6B C6 H6C 109.5
N4 C7 H7A 109.5
N4 C7 H7B 109.5
H7A C7 H7B 109.5
N4 C7 H7C 109.5
H7A C7 H7C 109.5
H7B C7 H7C 109.5
N4 C8 N5 113.5(5)
N4 C8 S3 116.4(4)
N5 C8 S3 130.0(4)
N5 C9 N6 113.9(5)
N5 C9 S4 130.6(4)
N6 C9 S4 115.5(4)
N6 C10 H10A 109.5
N6 C10 H10B 109.5
H10A C10 H10B 109.5
N6 C10 H10C 109.5
H10A C10 H10C 109.5
H10B C10 H10C 109.5
N4 C11 H11A 109.5
N4 C11 H11B 109.5
H11A C11 H11B 109.5
N4 C11 H11C 109.5
H11A C11 H11C 109.5
H11B C11 H11C 109.5
N6 C12 H12A 109.5
N6 C12 H12B 109.5
H12A C12 H12B 109.5
N6 C12 H12C 109.5
H12A C12 H12C 109.5
H12B C12 H12C 109.5
N7 C13 H13A 109.5
N7 C13 H13B 109.5
H13A C13 H13B 109.5
N7 C13 H13C 109.5
H13A C13 H13C 109.5
H13B C13 H13C 109.5
N8 C14 N7 114.8(5)
N8 C14 S5 127.9(4)
N7 C14 S5 116.9(4)
N8 C15 N9 113.9(4)
N8 C15 S6 130.5(4)
N9 C15 S6 115.6(4)
N9 C16 H16A 109.5
N9 C16 H16B 109.5
H16A C16 H16B 109.5
N9 C16 H16C 109.5
H16A C16 H16C 109.5
H16B C16 H16C 109.5
N7 C17 H17A 109.5
N7 C17 H17B 109.5
H17A C17 H17B 109.5
N7 C17 H17C 109.5
H17A C17 H17C 109.5
H17B C17 H17C 109.5
N9 C18 H18A 109.5
N9 C18 H18B 109.5
H18A C18 H18B 109.5
N9 C18 H18C 109.5
H18A C18 H18C 109.5
H18B C18 H18C 109.5
S4 Co1 S1 88.53(6)
S4 Co1 S3 94.34(6)
S1 Co1 S3 176.64(7)
S4 Co1 S2 91.42(6)
S1 Co1 S2 94.29(6)
S3 Co1 S2 87.40(6)
S4 Co1 S5 89.25(6)
S1 Co1 S5 85.39(5)
S3 Co1 S5 92.89(6)
S2 Co1 S5 179.25(7)
S4 Co1 S6 175.03(8)
S1 Co1 S6 87.97(6)
S3 Co1 S6 89.27(6)
S2 Co1 S6 85.33(6)
S5 Co1 S6 93.98(6)
C2 N1 C5 120.9(5)
C2 N1 C1 121.3(5)
C5 N1 C1 115.6(5)
C2 N2 C3 127.7(5)
C3 N3 C4 123.9(5)
C3 N3 C6 121.9(5)
C4 N3 C6 114.1(4)
C8 N4 C11 122.4(5)
C8 N4 C7 122.3(5)
C11 N4 C7 115.3(4)
C9 N5 C8 127.9(5)
C9 N6 C12 119.8(4)
C9 N6 C10 121.7(4)
C12 N6 C10 118.3(4)
C14 N7 C13 124.1(5)
C14 N7 C17 120.9(5)
C13 N7 C17 114.8(4)
C14 N8 C15 127.7(5)
C15 N9 C16 123.1(4)
C15 N9 C18 119.9(4)
C16 N9 C18 117.0(4)
C2 S1 Co1 113.1(2)
C3 S2 Co1 112.2(2)
C8 S3 Co1 110.98(19)
C9 S4 Co1 112.04(19)
C14 S5 Co1 107.59(19)
C15 S6 Co1 112.3(2)

loop_
_geom_bond_atom_site_label_1
_geom_bond_atom_site_label_2
_geom_bond_distance
C1 N1 1.458(6)
C1 H1A 0.9800
C1 H1B 0.9800
C1 H1C 0.9800
C2 N2 1.314(6)
C2 N1 1.363(6)
C2 S1 1.723(5)
C3 N2 1.339(7)
C3 N3 1.343(6)
C3 S2 1.718(5)
C4 N3 1.454(6)
C4 H4A 0.9800
C4 H4B 0.9800
C4 H4C 0.9800
C5 N1 1.447(6)
C5 H5A 0.9800
C5 H5B 0.9800
C5 H5C 0.9800
C6 N3 1.473(6)
C6 H6A 0.9800
C6 H6B 0.9800
C6 H6C 0.9800
C7 N4 1.458(6)
C7 H7A 0.9800
C7 H7B 0.9800
C7 H7C 0.9800
C8 N4 1.340(6)
C8 N5 1.340(6)
C8 S3 1.719(5)
C9 N5 1.337(6)
C9 N6 1.347(6)
C9 S4 1.730(5)
C10 N6 1.469(6)
C10 H10A 0.9800
C10 H10B 0.9800
C10 H10C 0.9800
C11 N4 1.457(6)
C11 H11A 0.9800
C11 H11B 0.9800
C11 H11C 0.9800
C12 N6 1.468(6)
C12 H12A 0.9800
C12 H12B 0.9800
C12 H12C 0.9800
C13 N7 1.471(6)
C13 H13A 0.9800
C13 H13B 0.9800
C13 H13C 0.9800
C14 N8 1.326(6)
C14 N7 1.339(6)
C14 S5 1.740(5)
C15 N8 1.329(6)
C15 N9 1.368(6)
C15 S6 1.724(5)
C16 N9 1.454(6)
C16 H16A 0.9800
C16 H16B 0.9800
C16 H16C 0.9800
C17 N7 1.472(6)
C17 H17A 0.9800
C17 H17B 0.9800
C17 H17C 0.9800
C18 N9 1.457(6)
C18 H18A 0.9800
C18 H18B 0.9800
C18 H18C 0.9800
Co1 S4 2.2316(14)
Co1 S1 2.2439(16)
Co1 S3 2.2439(16)
Co1 S2 2.2453(16)
Co1 S5 2.2495(16)
Co1 S6 2.2585(14)

loop_
_geom_torsion_atom_site_label_1
_geom_torsion_atom_site_label_2
_geom_torsion_atom_site_label_3
_geom_torsion_atom_site_label_4
_geom_torsion
N2 C2 N1 C5 -8.0(8)
S1 C2 N1 C5 170.7(4)
N2 C2 N1 C1 -170.4(5)
S1 C2 N1 C1 8.3(7)
N1 C2 N2 C3 168.4(5)
S1 C2 N2 C3 -10.0(9)
N3 C3 N2 C2 -173.2(5)
S2 C3 N2 C2 1.8(9)
N2 C3 N3 C4 -174.0(5)
S2 C3 N3 C4 10.2(8)
N2 C3 N3 C6 8.0(8)
S2 C3 N3 C6 -167.9(4)
N5 C8 N4 C11 7.4(8)
S3 C8 N4 C11 -171.0(4)
N5 C8 N4 C7 -171.8(5)
S3 C8 N4 C7 9.8(7)
N6 C9 N5 C8 167.3(5)
S4 C9 N5 C8 -14.7(8)
N4 C8 N5 C9 -172.0(5)
S3 C8 N5 C9 6.2(8)
N5 C9 N6 C12 -1.1(7)
S4 C9 N6 C12 -179.4(3)
N5 C9 N6 C10 173.7(4)
S4 C9 N6 C10 -4.6(7)
N8 C14 N7 C13 -171.8(5)
S5 C14 N7 C13 14.6(7)
N8 C14 N7 C17 2.1(7)
S5 C14 N7 C17 -171.5(4)
N7 C14 N8 C15 175.8(5)
S5 C14 N8 C15 -11.5(8)
N9 C15 N8 C14 159.8(5)
S6 C15 N8 C14 -20.5(8)
N8 C15 N9 C16 176.3(5)
S6 C15 N9 C16 -3.5(7)
N8 C15 N9 C18 -1.7(7)
S6 C15 N9 C18 178.5(4)
N2 C2 S1 Co1 -10.7(6)
N1 C2 S1 Co1 171.0(3)
S4 Co1 S1 C2 -64.6(2)
S3 Co1 S1 C2 146.8(11)
S2 Co1 S1 C2 26.8(2)
S5 Co1 S1 C2 -153.9(2)
S6 Co1 S1 C2 111.9(2)
N2 C3 S2 Co1 24.0(6)
N3 C3 S2 Co1 -161.0(4)
S4 Co1 S2 C3 57.2(2)
S1 Co1 S2 C3 -31.5(2)
S3 Co1 S2 C3 151.4(2)
S5 Co1 S2 C3 -96(6)
S6 Co1 S2 C3 -119.1(2)
N4 C8 S3 Co1 -156.7(4)
N5 C8 S3 Co1 25.3(6)
S4 Co1 S3 C8 -36.4(2)
S1 Co1 S3 C8 112.1(11)
S2 Co1 S3 C8 -127.7(2)
S5 Co1 S3 C8 53.0(2)
S6 Co1 S3 C8 147.0(2)
N5 C9 S4 Co1 -11.4(5)
N6 C9 S4 Co1 166.6(3)
S1 Co1 S4 C9 -146.91(19)
S3 Co1 S4 C9 31.3(2)
S2 Co1 S4 C9 118.83(19)
S5 Co1 S4 C9 -61.50(19)
S6 Co1 S4 C9 167.9(7)
N8 C14 S5 Co1 46.3(5)
N7 C14 S5 Co1 -141.1(4)
S4 Co1 S5 C14 141.8(2)
S1 Co1 S5 C14 -129.6(2)
S3 Co1 S5 C14 47.5(2)
S2 Co1 S5 C14 -65(6)
S6 Co1 S5 C14 -41.9(2)
N8 C15 S6 Co1 6.0(5)
N9 C15 S6 Co1 -174.3(3)
S4 Co1 S6 C15 154.1(7)
S1 Co1 S6 C15 108.89(19)
S3 Co1 S6 C15 -69.19(19)
S2 Co1 S6 C15 -156.64(19)
S5 Co1 S6 C15 23.66(19)
